data_9011863
loop_
_publ_author_name
'Rastsvetaeva, R. K.'
'Sirota, M. I.'
'Belov, N. V.'

_publ_section_title
;
 Crystal structure of betalomonosovite
;
_journal_name_full 'Soviet Physics Crystallography'
_journal_page_first 158
_journal_page_last 160
_journal_volume 20
_journal_year 1975
_chemical_formula_sum 'H3 Na7 O26 P2 Si4 Ti4'
_chemical_name_mineral Betalomonosovite
_space_group_IT_number 2
_symmetry_space_group_name_Hall '-P 1'
_symmetry_space_group_name_H-M 'P -1'
_cell_angle_alpha 102.55
_cell_angle_beta 105.87
_cell_angle_gamma 89.1
_cell_formula_units_Z 2
_cell_length_a 5.34
_cell_length_b 14.26
_cell_length_c 14.229
_cell_volume 1016.212
_database_code_amcsd 0015566
_exptl_crystal_density_diffrn 3.091
_cod_original_formula_sum 'Na7 Ti4 Si4 P2 O26 H3'
_cod_database_code 9011863

loop_
_space_group_symop_operation_xyz
x,y,z
-x,-y,-z

loop_
_atom_site_label
_atom_site_fract_x
_atom_site_fract_y
_atom_site_fract_z
_atom_site_type_symbol
_atom_site_attached_hydrogens
Na1 0.80000 0.05000 0.01000 Na 0
Na2 0.14300 0.45200 0.97700 Na 0
Na3 0.10300 0.23600 0.26400 Na 0
Na4 0.93000 0.25800 0.75000 Na 0
Na5 0.82900 0.14100 0.62200 Na 0
Na6 0.66000 0.47800 0.37500 Na 0
Na7 0.34200 0.00300 0.63700 Na 0
Ti1 0.77800 0.31200 0.00800 Ti 0
Ti2 0.24500 0.18900 0.99200 Ti 0
Ti3 0.05800 0.47700 0.22100 Ti 0
Ti4 0.93600 0.02400 0.77700 Ti 0
Si1 0.55900 0.32900 0.19900 Si 0
Si2 0.45300 0.17300 0.80100 Si 0
Si3 0.51800 0.11800 0.18100 Si 0
Si4 0.48400 0.38800 0.81900 Si 0
P1 0.15800 0.13100 0.44500 P 0
P2 0.72800 0.37600 0.55800 P 0
O1 0.48100 0.30000 0.08100 O 0
O2 0.52200 0.19100 0.91500 O 0
O3 0.98300 0.20900 0.06100 O 0
O4 0.00300 0.27900 0.92300 O 0
O5 0.40400 0.09900 0.06600 O 0
O6 0.53000 0.40100 0.93400 O 0
O7 0.96600 0.41600 0.09600 O 0
O8 0.06700 0.07700 0.91700 O 0
O9 0.82600 0.08600 0.21600 O 0
O10 0.21900 0.44600 0.78100 O 0
O11 0.57700 0.23300 0.23900 O 0
O12 0.43400 0.27800 0.77800 O 0
O13 0.86500 0.37000 0.24600 O 0
O14 0.18800 0.10600 0.74900 O 0
O15 0.27800 0.07400 0.20600 O 0
O16 0.69000 0.43400 0.77400 O 0
O17 0.35300 0.40000 0.23800 O 0
O18 0.67300 0.12100 0.75700 O 0
O19 0.16900 0.02500 0.37600 O 0
O20 0.82800 0.46000 0.63800 O 0
O-H21 0.20800 0.22800 0.43000 O 1
O22 0.81400 0.29000 0.59600 O 0
O23 0.89500 0.12300 0.46600 O 0
O-H24 0.41400 0.37900 0.53200 O 1
O-H25 0.83200 0.36600 0.46400 O 1
O26 0.39000 0.13000 0.53300 O 0

loop_
_cod_changelog_entry_id
_cod_changelog_entry_author
_cod_changelog_entry_date
_cod_changelog_entry_text
1
;cod-tools version 3.8.0
Id: cif_guess_AMCSD_atom_types 9574 2023-05-10 09:00:05Z saulius
;
2023-05-10T18:53:31+03:00
;Derived atom types and hydrogen counts
from atom names that follow the AMCSD naming convention
(Wat == water, O-H == hydroxyl).
;

loop_
_cod_related_entry_id
_cod_related_entry_database
_cod_related_entry_code
1 AMCSD 0015566
